data_7208099
loop_
_publ_author_name
'McAdam, C. John'
'Cameron, Scott A.'
'Hanton, Lyall R.'
'Manning, Anthony R.'
'Moratti, Stephen C.'
'Simpson, Jim'

_publ_section_title
;
 Probing CH-\p(alkyne) interactions in a series of ethynylferrocenes
;
_journal_issue 13
_journal_name_full CrystEngComm
_journal_page_first 4369
_journal_paper_doi 10.1039/c2ce25267h
_journal_volume 14
_journal_year 2012
_chemical_formula_moiety 'C34 H24 Fe2'
_chemical_formula_sum 'C34 H24 Fe2'
_chemical_formula_weight 544.23
_chemical_name_systematic
;
?
;
_space_group_IT_number 14
_symmetry_cell_setting monoclinic
_symmetry_space_group_name_Hall '-P 2ybc'
_symmetry_space_group_name_H-M 'P 1 21/c 1'
_atom_sites_solution_hydrogens geom
_atom_sites_solution_primary direct
_atom_sites_solution_secondary difmap
_audit_creation_method SHELXL-97
_cell_angle_alpha 90.00
_cell_angle_beta 99.668(3)
_cell_angle_gamma 90.00
_cell_formula_units_Z 2
_cell_length_a 6.0832(4)
_cell_length_b 10.8664(6)
_cell_length_c 18.1086(10)
_cell_measurement_reflns_used 5621
_cell_measurement_temperature 89(2)
_cell_measurement_theta_max 25.92
_cell_measurement_theta_min 2.28
_cell_volume 1180.02(12)
_computing_cell_refinement 'APEX2 and SAINT (Bruker 2009)'
_computing_data_collection 'APEX2 (Bruker 2009)'
_computing_data_reduction SAINT
_computing_molecular_graphics
;
SHELXTL (Sheldrick, 2008) and Mercury (Macrae et al., 2008)
;
_computing_publication_material
;
SHELXL-97, enCIFer (Allen et al., 2004), PLATON (Spek, 2009),
PublCIF (Westrip 2010)
;
_computing_structure_refinement
;
SHELXL-97 (Sheldrick, 2008) & TITAN (Hunter & Simpson, 1999)
;
_computing_structure_solution
;
SHELXS-97 (Sheldrick, 2008) & TITAN (Hunter & Simpson, 1999)
;
_diffrn_ambient_temperature 89(2)
_diffrn_measured_fraction_theta_full 0.997
_diffrn_measured_fraction_theta_max 0.997
_diffrn_measurement_device_type 'Bruker APEXII CCD area detector'
_diffrn_measurement_method '\w scans'
_diffrn_radiation_monochromator graphite
_diffrn_radiation_source 'fine-focus sealed tube'
_diffrn_radiation_type MoK\a
_diffrn_radiation_wavelength 0.71073
_diffrn_reflns_av_R_equivalents 0.0704
_diffrn_reflns_av_sigmaI/netI 0.0505
_diffrn_reflns_limit_h_max 7
_diffrn_reflns_limit_h_min -6
_diffrn_reflns_limit_k_max 13
_diffrn_reflns_limit_k_min -13
_diffrn_reflns_limit_l_max 21
_diffrn_reflns_limit_l_min -22
_diffrn_reflns_number 14022
_diffrn_reflns_theta_full 26.44
_diffrn_reflns_theta_max 26.44
_diffrn_reflns_theta_min 1.14
_diffrn_standards_number 0
_exptl_absorpt_coefficient_mu 1.252
_exptl_absorpt_correction_T_max 0.7454
_exptl_absorpt_correction_T_min 0.5998
_exptl_absorpt_correction_type multi-scan
_exptl_absorpt_process_details 'SADABS (Bruker, 2009)'
_exptl_crystal_colour yellow
_exptl_crystal_density_diffrn 1.532
_exptl_crystal_density_method 'not measured'
_exptl_crystal_description 'rectangular plate'
_exptl_crystal_F_000 560
_exptl_crystal_size_max 0.64
_exptl_crystal_size_mid 0.11
_exptl_crystal_size_min 0.07
_refine_diff_density_max 0.364
_refine_diff_density_min -0.312
_refine_diff_density_rms 0.070
_refine_ls_extinction_method none
_refine_ls_goodness_of_fit_ref 1.060
_refine_ls_hydrogen_treatment constr
_refine_ls_matrix_type full
_refine_ls_number_parameters 164
_refine_ls_number_reflns 2511
_refine_ls_number_restraints 0
_refine_ls_restrained_S_all 1.060
_refine_ls_R_factor_all 0.0308
_refine_ls_R_factor_gt 0.0288
_refine_ls_shift/su_max 0.000
_refine_ls_shift/su_mean 0.000
_refine_ls_structure_factor_coef Fsqd
_refine_ls_weighting_details 'calc w=1/[\s^2^(Fo^2^)+(0.0174P)^2^+0.4408P] where P=(Fo^2^+2Fc^2^)/3'
_refine_ls_weighting_scheme calc
_refine_ls_wR_factor_gt 0.0671
_refine_ls_wR_factor_ref 0.0685
_reflns_number_gt 2393
_reflns_number_total 2511
_reflns_threshold_expression I>2\s(I)
_cod_data_source_file c2ce25267h.txt
_cod_data_source_block jm95scott_IIa
_cod_original_sg_symbol_H-M 'P 21/c'
_cod_database_code 7208099
_iucr_geom_hbonds_special_details
;
Cg1 is the centroid of the C1...C5 ring.
;

loop_
_symmetry_equiv_pos_as_xyz
'x, y, z'
'-x, y+1/2, -z+1/2'
'-x, -y, -z'
'x, -y-1/2, z-1/2'

loop_
_atom_site_label
_atom_site_type_symbol
_atom_site_fract_x
_atom_site_fract_y
_atom_site_fract_z
_atom_site_U_iso_or_equiv
_atom_site_adp_type
_atom_site_occupancy
_atom_site_symmetry_multiplicity
_atom_site_calc_flag
_atom_site_refinement_flags
C1 C 0.2869(5) 0.2577(2) 0.26038(12) 0.0176(6) Uani 1 1 d .
C2 C 0.2059(4) 0.1701(2) 0.20244(12) 0.0172(5) Uani 1 1 d .
H2 H 0.0641 0.1311 0.1951 0.021 Uiso 1 1 calc R
C3 C 0.3728(4) 0.1526(2) 0.15876(12) 0.0182(5) Uani 1 1 d .
H3 H 0.3633 0.0996 0.1166 0.022 Uiso 1 1 calc R
C4 C 0.5591(5) 0.2274(2) 0.18817(13) 0.0184(5) Uani 1 1 d .
H4 H 0.6954 0.2324 0.1693 0.022 Uiso 1 1 calc R
C5 C 0.5065(5) 0.2934(2) 0.25053(13) 0.0187(5) Uani 1 1 d .
H5 H 0.6001 0.3509 0.2803 0.022 Uiso 1 1 calc R
Fe1 Fe 0.28113(6) 0.33376(3) 0.156917(17) 0.01538(10) Uani 1 1 d .
C6 C 0.0614(6) 0.4775(2) 0.14697(15) 0.0307(7) Uani 1 1 d .
H6 H -0.0335 0.4987 0.1816 0.037 Uiso 1 1 calc R
C7 C 0.0073(5) 0.3981(2) 0.08489(14) 0.0243(6) Uani 1 1 d .
H7 H -0.1304 0.3564 0.0705 0.029 Uiso 1 1 calc R
C8 C 0.1936(5) 0.3916(2) 0.04805(13) 0.0224(6) Uani 1 1 d .
H8 H 0.2030 0.3448 0.0044 0.027 Uiso 1 1 calc R
C9 C 0.3633(5) 0.4666(2) 0.08721(15) 0.0296(6) Uani 1 1 d .
H9 H 0.5072 0.4790 0.0747 0.036 Uiso 1 1 calc R
C10 C 0.2817(6) 0.5200(2) 0.14842(15) 0.0359(7) Uani 1 1 d .
H10 H 0.3610 0.5747 0.1842 0.043 Uiso 1 1 calc R
C11 C 0.1700(5) 0.3010(2) 0.31751(12) 0.0176(5) Uani 1 1 d .
C12 C 0.0765(4) 0.3353(2) 0.36636(12) 0.0179(5) Uani 1 1 d .
C31 C -0.0332(4) 0.3764(2) 0.42599(12) 0.0167(5) Uani 1 1 d .
C32 C -0.2179(5) 0.3162(2) 0.44169(12) 0.0197(5) Uani 1 1 d .
H14 H -0.2758 0.2479 0.4119 0.024 Uiso 1 1 calc R
C33 C -0.3227(5) 0.3542(2) 0.50132(13) 0.0206(5) Uani 1 1 d .
H15 H -0.4505 0.3116 0.5116 0.025 Uiso 1 1 calc R
C34 C -0.2401(5) 0.4535(2) 0.54490(13) 0.0190(6) Uani 1 1 d .
H16 H -0.3107 0.4780 0.5855 0.023 Uiso 1 1 calc R
C40 C -0.0537(4) 0.5184(2) 0.53010(12) 0.0148(5) Uani 1 1 d .

loop_
_atom_site_aniso_label
_atom_site_aniso_U_11
_atom_site_aniso_U_22
_atom_site_aniso_U_33
_atom_site_aniso_U_23
_atom_site_aniso_U_13
_atom_site_aniso_U_12
C1 0.0247(16) 0.0155(11) 0.0126(10) 0.0031(9) 0.0030(10) 0.0046(10)
C2 0.0222(14) 0.0141(11) 0.0158(10) 0.0015(9) 0.0045(10) 0.0017(11)
C3 0.0236(13) 0.0153(11) 0.0160(10) 0.0000(9) 0.0042(12) 0.0042(10)
C4 0.0177(14) 0.0200(11) 0.0183(11) 0.0031(9) 0.0053(11) 0.0042(11)
C5 0.0207(14) 0.0205(11) 0.0142(11) 0.0012(9) 0.0009(10) 0.0017(11)
Fe1 0.02011(19) 0.01410(15) 0.01158(14) 0.00015(13) 0.00169(15) 0.00138(16)
C6 0.046(2) 0.0247(13) 0.0223(13) 0.0057(10) 0.0096(13) 0.0175(14)
C7 0.0225(14) 0.0274(13) 0.0216(12) 0.0072(10) 0.0003(12) 0.0063(13)
C8 0.0308(17) 0.0210(12) 0.0146(11) 0.0048(9) 0.0019(11) 0.0052(12)
C9 0.0302(17) 0.0278(14) 0.0297(14) 0.0162(11) 0.0019(13) -0.0012(14)
C10 0.064(2) 0.0123(11) 0.0256(14) 0.0028(10) -0.0096(16) -0.0032(15)
C11 0.0216(15) 0.0162(11) 0.0143(10) 0.0015(8) 0.0009(10) -0.0008(10)
C12 0.0206(13) 0.0173(11) 0.0149(10) 0.0001(9) 0.0005(10) -0.0005(11)
C31 0.0212(15) 0.0138(10) 0.0146(11) 0.0001(8) 0.0019(10) 0.0035(10)
C32 0.0247(14) 0.0184(12) 0.0156(10) -0.0030(9) 0.0022(11) -0.0014(12)
C33 0.0186(14) 0.0223(12) 0.0215(11) 0.0020(9) 0.0047(11) -0.0034(11)
C34 0.0231(16) 0.0202(11) 0.0150(10) 0.0005(9) 0.0065(10) 0.0047(11)
C40 0.0190(13) 0.0150(10) 0.0099(9) 0.0030(8) 0.0010(10) 0.0047(10)

loop_
_atom_type_symbol
_atom_type_description
_atom_type_scat_dispersion_real
_atom_type_scat_dispersion_imag
_atom_type_scat_source
C C 0.0033 0.0016 'International Tables Vol C Tables 4.2.6.8 and 6.1.1.4'
H H 0.0000 0.0000 'International Tables Vol C Tables 4.2.6.8 and 6.1.1.4'
Fe Fe 0.3463 0.8444 'International Tables Vol C Tables 4.2.6.8 and 6.1.1.4'

loop_
_geom_angle_atom_site_label_1
_geom_angle_atom_site_label_2
_geom_angle_atom_site_label_3
_geom_angle
_geom_angle_site_symmetry_1
_geom_angle_site_symmetry_3
C5 C1 C11 126.1(2) . .
C5 C1 C2 107.5(2) . .
C11 C1 C2 126.4(2) . .
C5 C1 Fe1 69.42(13) . .
C11 C1 Fe1 126.58(17) . .
C2 C1 Fe1 69.41(12) . .
C3 C2 C1 108.0(2) . .
C3 C2 Fe1 70.01(13) . .
C1 C2 Fe1 69.32(13) . .
C3 C2 H2 126.0 . .
C1 C2 H2 126.0 . .
Fe1 C2 H2 126.3 . .
C2 C3 C4 108.5(2) . .
C2 C3 Fe1 69.92(13) . .
C4 C3 Fe1 69.74(13) . .
C2 C3 H3 125.7 . .
C4 C3 H3 125.7 . .
Fe1 C3 H3 126.2 . .
C5 C4 C3 108.3(2) . .
C5 C4 Fe1 69.44(14) . .
C3 C4 Fe1 69.55(14) . .
C5 C4 H4 125.8 . .
C3 C4 H4 125.8 . .
Fe1 C4 H4 126.8 . .
C4 C5 C1 107.6(2) . .
C4 C5 Fe1 69.96(14) . .
C1 C5 Fe1 69.57(14) . .
C4 C5 H5 126.2 . .
C1 C5 H5 126.2 . .
Fe1 C5 H5 125.8 . .
C10 Fe1 C9 40.69(12) . .
C10 Fe1 C5 105.53(11) . .
C9 Fe1 C5 117.85(11) . .
C10 Fe1 C1 118.25(10) . .
C9 Fe1 C1 152.64(11) . .
C5 Fe1 C1 41.01(11) . .
C10 Fe1 C2 154.35(12) . .
C9 Fe1 C2 164.25(10) . .
C5 Fe1 C2 69.06(10) . .
C1 Fe1 C2 41.28(9) . .
C10 Fe1 C3 163.18(14) . .
C9 Fe1 C3 126.75(11) . .
C5 Fe1 C3 68.66(10) . .
C1 Fe1 C3 68.45(9) . .
C2 Fe1 C3 40.07(9) . .
C10 Fe1 C6 40.61(14) . .
C9 Fe1 C6 68.19(12) . .
C5 Fe1 C6 125.14(11) . .
C1 Fe1 C6 107.49(10) . .
C2 Fe1 C6 120.86(12) . .
C3 Fe1 C6 155.45(12) . .
C10 Fe1 C4 124.86(13) . .
C9 Fe1 C4 107.11(12) . .
C5 Fe1 C4 40.60(9) . .
C1 Fe1 C4 68.40(10) . .
C2 Fe1 C4 68.17(10) . .
C3 Fe1 C4 40.72(10) . .
C6 Fe1 C4 162.36(12) . .
C10 Fe1 C8 68.00(11) . .
C9 Fe1 C8 40.35(11) . .
C5 Fe1 C8 153.31(11) . .
C1 Fe1 C8 165.15(11) . .
C2 Fe1 C8 127.89(10) . .
C3 Fe1 C8 109.66(9) . .
C6 Fe1 C8 67.73(10) . .
C4 Fe1 C8 120.48(11) . .
C10 Fe1 C7 67.96(12) . .
C9 Fe1 C7 67.84(12) . .
C5 Fe1 C7 163.50(11) . .
C1 Fe1 C7 127.32(11) . .
C2 Fe1 C7 109.82(11) . .
C3 Fe1 C7 121.80(10) . .
C6 Fe1 C7 40.25(11) . .
C4 Fe1 C7 155.48(10) . .
C8 Fe1 C7 40.12(11) . .
C7 C6 C10 107.9(3) . .
C7 C6 Fe1 70.40(15) . .
C10 C6 Fe1 69.13(16) . .
C7 C6 H6 126.0 . .
C10 C6 H6 126.0 . .
Fe1 C6 H6 126.0 . .
C8 C7 C6 108.0(3) . .
C8 C7 Fe1 69.73(15) . .
C6 C7 Fe1 69.35(16) . .
C8 C7 H7 126.0 . .
C6 C7 H7 126.0 . .
Fe1 C7 H7 126.5 . .
C9 C8 C7 108.2(2) . .
C9 C8 Fe1 69.13(14) . .
C7 C8 Fe1 70.15(13) . .
C9 C8 H8 125.9 . .
C7 C8 H8 125.9 . .
Fe1 C8 H8 126.4 . .
C8 C9 C10 107.9(3) . .
C8 C9 Fe1 70.52(14) . .
C10 C9 Fe1 69.46(15) . .
C8 C9 H9 126.0 . .
C10 C9 H9 126.0 . .
Fe1 C9 H9 125.6 . .
C6 C10 C9 108.0(2) . .
C6 C10 Fe1 70.26(15) . .
C9 C10 Fe1 69.84(14) . .
C6 C10 H10 126.0 . .
C9 C10 H10 126.0 . .
Fe1 C10 H10 125.5 . .
C12 C11 C1 178.3(3) . .
C11 C12 C31 179.2(3) . .
C32 C31 C12 120.6(2) . .
C32 C31 C40 120.1(2) . 3_566
C12 C31 C40 119.3(2) . 3_566
C31 C32 C33 120.8(2) . .
C31 C32 H14 119.6 . .
C33 C32 H14 119.6 . .
C34 C33 C32 120.0(2) . .
C34 C33 H15 120.0 . .
C32 C33 H15 120.0 . .
C33 C34 C40 120.9(2) . .
C33 C34 H16 119.5 . .
C40 C34 H16 119.5 . .
C34 C40 C40 119.8(3) . 3_566
C34 C40 C31 121.9(2) . 3_566
C40 C40 C31 118.3(3) 3_566 3_566

loop_
_geom_bond_atom_site_label_1
_geom_bond_atom_site_label_2
_geom_bond_distance
_geom_bond_site_symmetry_2
C1 C5 1.431(4) .
C1 C11 1.430(3) .
C1 C2 1.440(3) .
C1 Fe1 2.043(2) .
C2 C3 1.401(3) .
C2 Fe1 2.044(2) .
C2 H2 0.9500 .
C3 C4 1.424(4) .
C3 Fe1 2.045(2) .
C3 H3 0.9500 .
C4 C5 1.419(3) .
C4 Fe1 2.048(3) .
C4 H4 0.9500 .
C5 Fe1 2.041(2) .
C5 H5 0.9500 .
Fe1 C10 2.029(2) .
Fe1 C9 2.034(3) .
Fe1 C6 2.044(3) .
Fe1 C8 2.052(2) .
Fe1 C7 2.058(3) .
C6 C7 1.411(4) .
C6 C10 1.414(5) .
C6 H6 0.9500 .
C7 C8 1.410(4) .
C7 H7 0.9500 .
C8 C9 1.410(4) .
C8 H8 0.9500 .
C9 C10 1.413(4) .
C9 H9 0.9500 .
C10 H10 0.9500 .
C11 C12 1.189(3) .
C12 C31 1.433(3) .
C31 C32 1.371(4) .
C31 C40 1.441(3) 3_566
C32 C33 1.405(3) .
C32 H14 0.9500 .
C33 C34 1.380(3) .
C33 H15 0.9500 .
C34 C40 1.399(4) .
C34 H16 0.9500 .
C40 C40 1.419(5) 3_566
C40 C31 1.441(3) 3_566

loop_
_geom_hbond_atom_site_label_D
_geom_hbond_atom_site_label_H
_geom_hbond_atom_site_label_A
_geom_hbond_distance_DH
_geom_hbond_distance_HA
_geom_hbond_distance_DA
_geom_hbond_angle_DHA
_geom_hbond_site_symmetry_A
C10 H10 Cg1 0.95 2.724 3.672(3) 176 2_655
